data_7118438
loop_
_publ_author_name
'Yu, Jiangang'
'Kehr, Gerald'
'Daniliuc, Constantin G.'
'Erker, Gerhard'

_publ_section_title
;
 Cooperative reaction chemistry derived from a borata-diene framework.
;
_journal_issue 7
_journal_name_full 'Chemical communications (Cambridge, England)'
_journal_page_first 1393
_journal_page_last 1396
_journal_paper_doi 10.1039/c5cc07954c
_journal_volume 52
_journal_year 2016
_chemical_formula_sum 'C30 H17 B F13 O3 P S'
_chemical_formula_weight 746.28
_chemical_name_systematic
; 
 ? 
;
_space_group_IT_number 14
_symmetry_cell_setting monoclinic
_symmetry_space_group_name_Hall '-P 2ybc'
_symmetry_space_group_name_H-M 'P 1 21/c 1'
_atom_sites_solution_hydrogens geom
_atom_sites_solution_primary direct
_atom_sites_solution_secondary difmap
_audit_creation_method SHELXL-97
_audit_update_record
;
2015-08-14 deposited with the CCDC.
2015-11-30 downloaded from the CCDC.
;
_cell_angle_alpha 90.00
_cell_angle_beta 96.069(2)
_cell_angle_gamma 90.00
_cell_formula_units_Z 4
_cell_length_a 10.0309(4)
_cell_length_b 16.5754(6)
_cell_length_c 17.7840(7)
_cell_measurement_reflns_used 4905
_cell_measurement_temperature 223(2)
_cell_measurement_theta_max 68.25
_cell_measurement_theta_min 0.88
_cell_volume 2940.3(2)
_computing_cell_refinement 'Collect (Nonius B.V., 1998)'
_computing_data_collection 'Collect (Nonius B.V., 1998)'
_computing_data_reduction 'Denzo-SMN (Otwinowski & Minor, 1997)'
_computing_molecular_graphics 'XP (BrukerAXS, 2000)'
_computing_publication_material 'SHELXL-97 (Sheldrick, 1997)'
_computing_structure_refinement 'SHELXL-97 (Sheldrick, 1997)'
_computing_structure_solution 'SHELXS-97 (Sheldrick, 1990)'
_diffrn_ambient_temperature 223(2)
_diffrn_measured_fraction_theta_full 0.964
_diffrn_measured_fraction_theta_max 0.964
_diffrn_measurement_device_type 'Nonius KappaCCD APEXII'
_diffrn_measurement_method '\w and \f scans'
_diffrn_radiation_monochromator graphite
_diffrn_radiation_source 'fine-focus sealed tube'
_diffrn_radiation_type CuK\a
_diffrn_radiation_wavelength 1.54178
_diffrn_reflns_av_R_equivalents 0.068
_diffrn_reflns_av_sigmaI/netI 0.0424
_diffrn_reflns_limit_h_max 11
_diffrn_reflns_limit_h_min 0
_diffrn_reflns_limit_k_max 19
_diffrn_reflns_limit_k_min 0
_diffrn_reflns_limit_l_max 20
_diffrn_reflns_limit_l_min -21
_diffrn_reflns_number 21204
_diffrn_reflns_theta_full 67.28
_diffrn_reflns_theta_max 67.28
_diffrn_reflns_theta_min 3.65
_exptl_absorpt_coefficient_mu 2.583
_exptl_absorpt_correction_T_max 0.9502
_exptl_absorpt_correction_T_min 0.7469
_exptl_absorpt_correction_type multi-scan
_exptl_absorpt_process_details 'Denzo (Otwinowski, Borek, Majewski & Minor, 2003)'
_exptl_crystal_colour colourless
_exptl_crystal_density_diffrn 1.686
_exptl_crystal_density_method 'not measured'
_exptl_crystal_description needle
_exptl_crystal_F_000 1496
_exptl_crystal_size_max 0.12
_exptl_crystal_size_mid 0.03
_exptl_crystal_size_min 0.02
_refine_diff_density_max 0.213
_refine_diff_density_min -0.287
_refine_diff_density_rms 0.049
_refine_ls_extinction_method none
_refine_ls_goodness_of_fit_ref 1.035
_refine_ls_hydrogen_treatment constr
_refine_ls_matrix_type full
_refine_ls_number_parameters 471
_refine_ls_number_reflns 5070
_refine_ls_number_restraints 75
_refine_ls_restrained_S_all 1.036
_refine_ls_R_factor_all 0.0705
_refine_ls_R_factor_gt 0.0452
_refine_ls_shift/su_max 0.000
_refine_ls_shift/su_mean 0.000
_refine_ls_structure_factor_coef Fsqd
_refine_ls_weighting_details 'calc w=1/[\s^2^(Fo^2^)+(0.0373P)^2^+2.1956P] where P=(Fo^2^+2Fc^2^)/3'
_refine_ls_weighting_scheme calc
_refine_ls_wR_factor_gt 0.0987
_refine_ls_wR_factor_ref 0.1110
_reflns_number_gt 3628
_reflns_number_total 5070
_reflns_threshold_expression >2sigma(I)
_cod_data_source_file c5cc07954c2.cif
_cod_data_source_block erk7324
_cod_original_sg_symbol_H-M P21/c
_cod_database_code 7118438

loop_
_symmetry_equiv_pos_as_xyz
'x, y, z'
'-x, y+1/2, -z+1/2'
'-x, -y, -z'
'x, -y-1/2, z-1/2'

loop_
_atom_site_label
_atom_site_type_symbol
_atom_site_fract_x
_atom_site_fract_y
_atom_site_fract_z
_atom_site_U_iso_or_equiv
_atom_site_adp_type
_atom_site_occupancy
_atom_site_symmetry_multiplicity
_atom_site_calc_flag
_atom_site_refinement_flags
_atom_site_disorder_assembly
_atom_site_disorder_group
P1 P 0.17306(7) 0.32592(5) 0.18911(4) 0.0405(2) Uani 1 1 d . . .
S1 S 0.56499(8) 0.28139(5) 0.28346(4) 0.0486(2) Uani 1 1 d . A .
O1 O 0.46301(19) 0.34693(12) 0.28836(11) 0.0430(5) Uani 1 1 d . . .
O2 O 0.5035(3) 0.20565(13) 0.26623(13) 0.0665(7) Uani 1 1 d . . .
O3 O 0.6743(2) 0.30603(16) 0.24533(14) 0.0731(7) Uani 1 1 d . . .
C1 C 0.3163(3) 0.38534(18) 0.16722(16) 0.0407(7) Uani 1 1 d . . .
H1 H 0.2826 0.4308 0.1345 0.049 Uiso 1 1 calc R . .
C2 C 0.3825(3) 0.32540(18) 0.11884(16) 0.0437(7) Uani 1 1 d . . .
H2 H 0.4500 0.3427 0.0897 0.052 Uiso 1 1 calc R . .
C3 C 0.3455(3) 0.24838(19) 0.11731(16) 0.0452(7) Uani 1 1 d . . .
C4 C 0.2329(3) 0.22816(18) 0.16278(18) 0.0492(8) Uani 1 1 d . . .
H4A H 0.2647 0.1964 0.2076 0.059 Uiso 1 1 calc R . .
H4B H 0.1624 0.1980 0.1325 0.059 Uiso 1 1 calc R . .
C5 C 0.4114(4) 0.1802(2) 0.0797(2) 0.0658(10) Uani 1 1 d . . .
H5A H 0.4823 0.2013 0.0522 0.099 Uiso 1 1 calc R . .
H5B H 0.3454 0.1529 0.0449 0.099 Uiso 1 1 calc R . .
H5C H 0.4491 0.1424 0.1178 0.099 Uiso 1 1 calc R . .
C6 C 0.6300(4) 0.2698(2) 0.3830(2) 0.0616(9) Uani 1 1 d D . .
F1 F 0.542(5) 0.280(4) 0.432(3) 0.120(17) Uani 0.061(11) 1 d PDU A 1
F2 F 0.721(4) 0.326(2) 0.389(3) 0.081(13) Uani 0.061(11) 1 d PDU A 1
F3 F 0.679(5) 0.1969(13) 0.388(2) 0.053(11) Uani 0.061(11) 1 d PDU A 1
F1A F 0.5377(3) 0.2367(3) 0.42054(15) 0.0871(12) Uani 0.939(11) 1 d PDU A 2
F2A F 0.6684(5) 0.33701(15) 0.4171(2) 0.0830(13) Uani 0.939(11) 1 d PDU A 2
F3A F 0.7356(5) 0.2207(3) 0.38522(18) 0.0853(11) Uani 0.939(11) 1 d PDU A 2
C11 C 0.1292(3) 0.32722(18) 0.28442(17) 0.0441(7) Uani 1 1 d . . .
C12 C 0.0356(3) 0.3823(2) 0.30606(18) 0.0532(8) Uani 1 1 d . . .
H12 H -0.0042 0.4197 0.2709 0.064 Uiso 1 1 calc R . .
C13 C 0.0012(4) 0.3818(2) 0.3794(2) 0.0661(10) Uani 1 1 d . . .
H13 H -0.0621 0.4190 0.3939 0.079 Uiso 1 1 calc R . .
C14 C 0.0588(4) 0.3275(3) 0.4309(2) 0.0712(11) Uani 1 1 d . . .
H14 H 0.0339 0.3268 0.4804 0.085 Uiso 1 1 calc R . .
C15 C 0.1534(4) 0.2738(2) 0.4101(2) 0.0658(10) Uani 1 1 d . . .
H15 H 0.1939 0.2372 0.4458 0.079 Uiso 1 1 calc R . .
C16 C 0.1888(3) 0.2736(2) 0.33741(18) 0.0510(8) Uani 1 1 d . . .
H16 H 0.2535 0.2369 0.3237 0.061 Uiso 1 1 calc R . .
C21 C 0.0294(3) 0.35159(18) 0.12453(17) 0.0438(7) Uani 1 1 d . . .
C22 C -0.0993(3) 0.33166(19) 0.14109(18) 0.0497(8) Uani 1 1 d . . .
H22 H -0.1115 0.3067 0.1873 0.060 Uiso 1 1 calc R . .
C23 C -0.2089(3) 0.3485(2) 0.0898(2) 0.0582(9) Uani 1 1 d . . .
H23 H -0.2955 0.3352 0.1013 0.070 Uiso 1 1 calc R . .
C24 C -0.1918(3) 0.3847(2) 0.0222(2) 0.0573(9) Uani 1 1 d . . .
H24 H -0.2670 0.3979 -0.0116 0.069 Uiso 1 1 calc R . .
C25 C -0.0657(4) 0.4018(2) 0.0036(2) 0.0618(9) Uani 1 1 d . . .
H25 H -0.0542 0.4240 -0.0439 0.074 Uiso 1 1 calc R . .
C26 C 0.0448(3) 0.3861(2) 0.05503(18) 0.0533(8) Uani 1 1 d . . .
H26 H 0.1311 0.3991 0.0427 0.064 Uiso 1 1 calc R . .
C31 C 0.3348(3) 0.48072(18) 0.29308(16) 0.0416(7) Uani 1 1 d . . .
F32 F 0.25663(19) 0.55873(10) 0.18560(10) 0.0584(5) Uani 1 1 d . . .
C32 C 0.2601(3) 0.54518(18) 0.26104(17) 0.0458(7) Uani 1 1 d . . .
F33 F 0.1146(2) 0.65712(12) 0.26436(12) 0.0730(6) Uani 1 1 d . . .
C33 C 0.1867(3) 0.59735(19) 0.3002(2) 0.0532(8) Uani 1 1 d . . .
F34 F 0.1137(2) 0.63707(14) 0.41580(14) 0.0894(7) Uani 1 1 d . . .
C34 C 0.1862(4) 0.5875(2) 0.3764(2) 0.0607(9) Uani 1 1 d . . .
F35 F 0.2605(3) 0.51619(14) 0.48701(11) 0.0865(7) Uani 1 1 d . . .
C35 C 0.2601(4) 0.5265(2) 0.41199(18) 0.0590(9) Uani 1 1 d . . .
F36 F 0.4020(2) 0.41703(12) 0.41121(10) 0.0648(5) Uani 1 1 d . . .
C36 C 0.3327(3) 0.47551(19) 0.37089(18) 0.0485(8) Uani 1 1 d . . .
C41 C 0.5429(3) 0.47323(17) 0.21300(16) 0.0422(7) Uani 1 1 d . . .
F42 F 0.64361(18) 0.47255(11) 0.33961(10) 0.0584(5) Uani 1 1 d . . .
C42 C 0.6500(3) 0.49235(18) 0.26678(16) 0.0431(7) Uani 1 1 d . . .
F43 F 0.86494(17) 0.54604(11) 0.30530(11) 0.0638(5) Uani 1 1 d . . .
C43 C 0.7637(3) 0.53117(18) 0.24988(19) 0.0480(8) Uani 1 1 d . . .
F44 F 0.88973(19) 0.59004(13) 0.15983(13) 0.0746(6) Uani 1 1 d . . .
C44 C 0.7765(3) 0.55507(19) 0.1771(2) 0.0522(8) Uani 1 1 d . . .
F45 F 0.6795(2) 0.56924(13) 0.05244(11) 0.0737(6) Uani 1 1 d . . .
C45 C 0.6714(3) 0.54305(19) 0.12304(18) 0.0516(8) Uani 1 1 d . . .
F46 F 0.46073(18) 0.49378(12) 0.08428(9) 0.0605(5) Uani 1 1 d . . .
C46 C 0.5582(3) 0.50283(18) 0.14184(17) 0.0447(7) Uani 1 1 d . . .
B1 B 0.4145(3) 0.4225(2) 0.23888(19) 0.0419(8) Uani 1 1 d . . .

loop_
_atom_site_aniso_label
_atom_site_aniso_U_11
_atom_site_aniso_U_22
_atom_site_aniso_U_33
_atom_site_aniso_U_23
_atom_site_aniso_U_13
_atom_site_aniso_U_12
P1 0.0413(4) 0.0429(4) 0.0382(4) 0.0003(3) 0.0079(3) -0.0012(3)
S1 0.0524(5) 0.0528(5) 0.0410(4) 0.0045(4) 0.0068(3) 0.0104(4)
O1 0.0444(11) 0.0450(11) 0.0405(11) 0.0046(9) 0.0088(9) 0.0045(9)
O2 0.0870(17) 0.0464(13) 0.0628(15) -0.0013(11) -0.0073(13) 0.0100(12)
O3 0.0583(14) 0.0960(19) 0.0702(17) 0.0272(14) 0.0309(13) 0.0254(13)
C1 0.0416(16) 0.0458(17) 0.0356(16) 0.0032(13) 0.0081(12) -0.0004(13)
C2 0.0417(16) 0.0541(19) 0.0366(16) 0.0010(14) 0.0095(13) -0.0007(14)
C3 0.0501(18) 0.0512(19) 0.0347(16) -0.0025(14) 0.0059(14) 0.0045(14)
C4 0.0560(19) 0.0473(18) 0.0448(18) 0.0009(15) 0.0081(15) -0.0020(15)
C5 0.081(2) 0.062(2) 0.057(2) -0.0123(18) 0.0181(19) 0.0112(19)
C6 0.067(2) 0.056(2) 0.060(2) 0.0108(19) -0.0016(19) 0.0125(19)
F1 0.126(19) 0.12(2) 0.114(19) 0.000(10) 0.015(10) 0.003(10)
F2 0.079(15) 0.085(16) 0.079(16) -0.010(9) 0.008(9) 0.000(9)
F3 0.055(14) 0.048(13) 0.052(13) 0.008(9) -0.008(9) 0.012(9)
F1A 0.115(2) 0.098(3) 0.0510(16) 0.0181(15) 0.0210(13) -0.0070(17)
F2A 0.110(3) 0.0672(16) 0.064(2) -0.0035(12) -0.0274(18) 0.0089(15)
F3A 0.087(2) 0.088(2) 0.0769(18) 0.0123(16) -0.0130(17) 0.030(2)
C11 0.0415(16) 0.0483(17) 0.0434(17) 0.0008(14) 0.0085(13) -0.0058(14)
C12 0.0526(19) 0.059(2) 0.0485(19) 0.0004(16) 0.0085(15) 0.0017(16)
C13 0.064(2) 0.083(3) 0.055(2) -0.011(2) 0.0228(18) 0.007(2)
C14 0.076(3) 0.096(3) 0.045(2) 0.004(2) 0.0222(19) -0.001(2)
C15 0.076(2) 0.079(3) 0.043(2) 0.0121(18) 0.0131(18) 0.001(2)
C16 0.0502(18) 0.058(2) 0.0461(19) 0.0074(16) 0.0103(15) 0.0022(15)
C21 0.0429(16) 0.0476(17) 0.0417(17) -0.0039(14) 0.0086(13) -0.0051(13)
C22 0.0446(17) 0.0557(19) 0.0490(18) 0.0017(15) 0.0063(14) -0.0047(15)
C23 0.0407(18) 0.071(2) 0.063(2) -0.0054(19) 0.0035(16) -0.0046(16)
C24 0.053(2) 0.057(2) 0.059(2) -0.0072(18) -0.0077(17) 0.0063(16)
C25 0.065(2) 0.071(2) 0.047(2) 0.0076(17) -0.0020(17) -0.0026(18)
C26 0.0504(18) 0.066(2) 0.0440(18) 0.0038(16) 0.0044(15) -0.0062(16)
C31 0.0425(16) 0.0432(17) 0.0399(17) -0.0008(13) 0.0080(13) -0.0049(13)
F32 0.0767(13) 0.0514(11) 0.0468(11) 0.0054(9) 0.0046(9) 0.0098(9)
C32 0.0477(18) 0.0470(18) 0.0429(18) -0.0028(14) 0.0057(14) -0.0044(14)
F33 0.0729(13) 0.0535(12) 0.0914(16) -0.0069(11) 0.0028(11) 0.0178(10)
C33 0.0510(19) 0.0444(18) 0.064(2) -0.0048(16) 0.0070(16) 0.0032(15)
F34 0.0997(17) 0.0811(15) 0.0933(17) -0.0247(13) 0.0382(14) 0.0194(13)
C34 0.062(2) 0.054(2) 0.070(3) -0.0165(19) 0.0221(18) 0.0053(17)
F35 0.127(2) 0.0901(16) 0.0478(12) -0.0126(11) 0.0323(13) 0.0063(14)
C35 0.075(2) 0.067(2) 0.0379(18) -0.0104(17) 0.0183(17) -0.0056(19)
F36 0.0890(14) 0.0681(12) 0.0380(10) 0.0054(9) 0.0097(10) 0.0127(11)
C36 0.0552(19) 0.0485(18) 0.0426(18) -0.0021(15) 0.0092(15) -0.0006(15)
C41 0.0421(16) 0.0444(17) 0.0404(17) 0.0004(14) 0.0058(13) 0.0009(13)
F42 0.0649(11) 0.0662(12) 0.0419(11) 0.0055(9) -0.0038(9) -0.0088(9)
C42 0.0479(18) 0.0437(17) 0.0377(16) 0.0008(13) 0.0045(13) 0.0007(14)
F43 0.0504(11) 0.0600(12) 0.0767(14) -0.0039(10) -0.0128(10) -0.0050(9)
C43 0.0435(17) 0.0406(17) 0.059(2) -0.0040(15) 0.0001(15) -0.0021(14)
F44 0.0555(12) 0.0761(14) 0.0953(17) 0.0032(12) 0.0217(11) -0.0211(10)
C44 0.0462(18) 0.0467(18) 0.066(2) -0.0016(16) 0.0163(16) -0.0100(15)
F45 0.0869(14) 0.0840(14) 0.0531(12) 0.0111(11) 0.0212(11) -0.0274(12)
C45 0.059(2) 0.0507(19) 0.0464(19) 0.0031(15) 0.0134(16) -0.0085(16)
F46 0.0655(12) 0.0758(13) 0.0389(10) 0.0100(9) -0.0004(9) -0.0214(10)
C46 0.0461(17) 0.0495(18) 0.0386(17) -0.0002(14) 0.0046(13) -0.0063(14)
B1 0.0471(19) 0.047(2) 0.0326(18) 0.0060(15) 0.0104(15) 0.0028(16)

loop_
_atom_type_symbol
_atom_type_description
_atom_type_scat_dispersion_real
_atom_type_scat_dispersion_imag
_atom_type_scat_source
C C 0.0181 0.0091 'International Tables Vol C Tables 4.2.6.8 and 6.1.1.4'
H H 0.0000 0.0000 'International Tables Vol C Tables 4.2.6.8 and 6.1.1.4'
B B 0.0090 0.0039 'International Tables Vol C Tables 4.2.6.8 and 6.1.1.4'
O O 0.0492 0.0322 'International Tables Vol C Tables 4.2.6.8 and 6.1.1.4'
F F 0.0727 0.0534 'International Tables Vol C Tables 4.2.6.8 and 6.1.1.4'
P P 0.2955 0.4335 'International Tables Vol C Tables 4.2.6.8 and 6.1.1.4'
S S 0.3331 0.5567 'International Tables Vol C Tables 4.2.6.8 and 6.1.1.4'

loop_
_geom_angle_atom_site_label_1
_geom_angle_atom_site_label_2
_geom_angle_atom_site_label_3
_geom_angle
C11 P1 C21 109.90(14)
C11 P1 C4 112.12(14)
C21 P1 C4 108.23(14)
C11 P1 C1 118.28(13)
C21 P1 C1 109.50(14)
C4 P1 C1 97.97(14)
O3 S1 O2 119.69(17)
O3 S1 O1 112.81(13)
O2 S1 O1 111.72(13)
O3 S1 C6 106.27(17)
O2 S1 C6 102.61(16)
O1 S1 C6 101.24(14)
S1 O1 B1 135.56(18)
C2 C1 B1 115.1(2)
C2 C1 P1 99.80(19)
B1 C1 P1 117.3(2)
C3 C2 C1 120.3(3)
C2 C3 C4 115.4(3)
C2 C3 C5 126.7(3)
C4 C3 C5 117.7(3)
C3 C4 P1 103.3(2)
F2 C6 F3 113.6(16)
F2 C6 F2A 35(3)
F3 C6 F2A 132(2)
F2 C6 F1 111.8(16)
F3 C6 F1 110.8(16)
F2A C6 F1 77(3)
F2 C6 F1A 142(3)
F3 C6 F1A 82(2)
F2A C6 F1A 108.0(4)
F1 C6 F1A 33(3)
F2 C6 F3A 83(2)
F3 C6 F3A 31(2)
F2A C6 F3A 108.2(3)
F1 C6 F3A 131(3)
F1A C6 F3A 109.3(3)
F2 C6 S1 100(2)
F3 C6 S1 104.7(19)
F2A C6 S1 114.6(3)
F1 C6 S1 115(3)
F1A C6 S1 109.6(3)
F3A C6 S1 107.0(3)
C16 C11 C12 119.2(3)
C16 C11 P1 120.2(2)
C12 C11 P1 120.6(2)
C13 C12 C11 120.0(3)
C14 C13 C12 120.3(3)
C13 C14 C15 119.9(3)
C16 C15 C14 120.4(3)
C15 C16 C11 120.1(3)
C26 C21 C22 118.7(3)
C26 C21 P1 120.7(2)
C22 C21 P1 120.5(2)
C23 C22 C21 120.2(3)
C24 C23 C22 120.2(3)
C23 C24 C25 120.4(3)
C24 C25 C26 119.8(3)
C25 C26 C21 120.6(3)
C36 C31 C32 113.1(3)
C36 C31 B1 127.7(3)
C32 C31 B1 119.2(3)
F32 C32 C33 116.0(3)
F32 C32 C31 119.2(3)
C33 C32 C31 124.7(3)
F33 C33 C34 120.0(3)
F33 C33 C32 120.9(3)
C34 C33 C32 119.2(3)
F34 C34 C33 120.2(3)
F34 C34 C35 120.6(3)
C33 C34 C35 119.2(3)
F35 C35 C34 119.8(3)
F35 C35 C36 120.2(3)
C34 C35 C36 120.0(3)
F36 C36 C35 115.4(3)
F36 C36 C31 120.8(3)
C35 C36 C31 123.8(3)
C46 C41 C42 113.2(3)
C46 C41 B1 127.2(3)
C42 C41 B1 119.5(3)
F42 C42 C43 116.8(3)
F42 C42 C41 119.5(3)
C43 C42 C41 123.6(3)
F43 C43 C42 120.1(3)
F43 C43 C44 119.6(3)
C42 C43 C44 120.3(3)
F44 C44 C45 120.8(3)
F44 C44 C43 120.5(3)
C45 C44 C43 118.7(3)
F45 C45 C44 119.6(3)
F45 C45 C46 120.9(3)
C44 C45 C46 119.4(3)
F46 C46 C41 121.0(3)
F46 C46 C45 114.7(3)
C41 C46 C45 124.4(3)
O1 B1 C31 106.3(2)
O1 B1 C41 111.0(2)
C31 B1 C41 108.1(2)
O1 B1 C1 105.0(2)
C31 B1 C1 112.8(2)
C41 B1 C1 113.4(2)

loop_
_geom_bond_atom_site_label_1
_geom_bond_atom_site_label_2
_geom_bond_distance
P1 C11 1.796(3)
P1 C21 1.797(3)
P1 C4 1.807(3)
P1 C1 1.818(3)
S1 O3 1.409(2)
S1 O2 1.418(2)
S1 O1 1.501(2)
S1 C6 1.831(4)
O1 B1 1.578(4)
C1 C2 1.513(4)
C1 B1 1.646(4)
C2 C3 1.329(4)
C3 C4 1.495(4)
C3 C5 1.501(4)
C6 F2 1.302(15)
C6 F3 1.304(14)
C6 F2A 1.306(4)
C6 F1 1.311(15)
C6 F1A 1.317(4)
C6 F3A 1.333(4)
C11 C16 1.384(4)
C11 C12 1.392(4)
C12 C13 1.384(5)
C13 C14 1.368(5)
C14 C15 1.379(5)
C15 C16 1.377(4)
C21 C26 1.386(4)
C21 C22 1.394(4)
C22 C23 1.381(4)
C23 C24 1.370(5)
C24 C25 1.371(5)
C25 C26 1.384(4)
C31 C36 1.389(4)
C31 C32 1.392(4)
C31 B1 1.632(4)
F32 C32 1.357(3)
C32 C33 1.373(4)
F33 C33 1.347(4)
C33 C34 1.366(5)
F34 C34 1.342(4)
C34 C35 1.369(5)
F35 C35 1.344(4)
C35 C36 1.375(4)
F36 C36 1.353(4)
C41 C46 1.381(4)
C41 C42 1.397(4)
C41 B1 1.644(4)
F42 C42 1.344(3)
C42 C43 1.371(4)
F43 C43 1.361(3)
C43 C44 1.373(5)
F44 C44 1.339(3)
C44 C45 1.364(5)
F45 C45 1.339(4)
C45 C46 1.388(4)
F46 C46 1.347(3)

loop_
_geom_torsion_atom_site_label_1
_geom_torsion_atom_site_label_2
_geom_torsion_atom_site_label_3
_geom_torsion_atom_site_label_4
_geom_torsion
O3 S1 O1 B1 28.7(3)
O2 S1 O1 B1 -109.5(3)
C6 S1 O1 B1 141.9(3)
C11 P1 C1 C2 136.56(18)
C21 P1 C1 C2 -96.5(2)
C4 P1 C1 C2 16.1(2)
C11 P1 C1 B1 11.6(3)
C21 P1 C1 B1 138.5(2)
C4 P1 C1 B1 -108.9(2)
B1 C1 C2 C3 112.9(3)
P1 C1 C2 C3 -13.6(3)
C1 C2 C3 C4 2.8(4)
C1 C2 C3 C5 -172.4(3)
C2 C3 C4 P1 9.9(3)
C5 C3 C4 P1 -174.5(2)
C11 P1 C4 C3 -140.5(2)
C21 P1 C4 C3 98.1(2)
C1 P1 C4 C3 -15.5(2)
O3 S1 C6 F2 33(3)
O2 S1 C6 F2 159(3)
O1 S1 C6 F2 -85(3)
O3 S1 C6 F3 -85(2)
O2 S1 C6 F3 41(2)
O1 S1 C6 F3 157(2)
O3 S1 C6 F2A 66.6(4)
O2 S1 C6 F2A -167.0(4)
O1 S1 C6 F2A -51.5(4)
O3 S1 C6 F1 153(3)
O2 S1 C6 F1 -81(3)
O1 S1 C6 F1 35(3)
O3 S1 C6 F1A -171.8(3)
O2 S1 C6 F1A -45.4(3)
O1 S1 C6 F1A 70.1(3)
O3 S1 C6 F3A -53.4(4)
O2 S1 C6 F3A 73.0(4)
O1 S1 C6 F3A -171.4(4)
C21 P1 C11 C16 146.2(2)
C4 P1 C11 C16 25.8(3)
C1 P1 C11 C16 -87.1(3)
C21 P1 C11 C12 -34.1(3)
C4 P1 C11 C12 -154.5(2)
C1 P1 C11 C12 92.6(3)
C16 C11 C12 C13 -1.3(5)
P1 C11 C12 C13 179.0(3)
C11 C12 C13 C14 0.1(5)
C12 C13 C14 C15 1.1(6)
C13 C14 C15 C16 -1.1(6)
C14 C15 C16 C11 -0.2(5)
C12 C11 C16 C15 1.4(5)
P1 C11 C16 C15 -178.9(3)
C11 P1 C21 C26 153.7(3)
C4 P1 C21 C26 -83.6(3)
C1 P1 C21 C26 22.2(3)
C11 P1 C21 C22 -31.1(3)
C4 P1 C21 C22 91.7(3)
C1 P1 C21 C22 -162.6(2)
C26 C21 C22 C23 -2.0(5)
P1 C21 C22 C23 -177.3(3)
C21 C22 C23 C24 0.3(5)
C22 C23 C24 C25 2.4(5)
C23 C24 C25 C26 -3.3(5)
C24 C25 C26 C21 1.5(5)
C22 C21 C26 C25 1.1(5)
P1 C21 C26 C25 176.4(3)
C36 C31 C32 F32 178.1(3)
B1 C31 C32 F32 -0.8(4)
C36 C31 C32 C33 -2.4(4)
B1 C31 C32 C33 178.7(3)
F32 C32 C33 F33 1.0(4)
C31 C32 C33 F33 -178.4(3)
F32 C32 C33 C34 -179.7(3)
C31 C32 C33 C34 0.8(5)
F33 C33 C34 F34 0.1(5)
C32 C33 C34 F34 -179.1(3)
F33 C33 C34 C35 -180.0(3)
C32 C33 C34 C35 0.8(5)
F34 C34 C35 F35 -0.2(5)
C33 C34 C35 F35 179.9(3)
F34 C34 C35 C36 179.3(3)
C33 C34 C35 C36 -0.6(5)
F35 C35 C36 F36 -0.3(5)
C34 C35 C36 F36 -179.8(3)
F35 C35 C36 C31 178.3(3)
C34 C35 C36 C31 -1.2(5)
C32 C31 C36 F36 -178.9(3)
B1 C31 C36 F36 -0.1(5)
C32 C31 C36 C35 2.6(5)
B1 C31 C36 C35 -178.6(3)
C46 C41 C42 F42 175.0(3)
B1 C41 C42 F42 -3.3(4)
C46 C41 C42 C43 -4.7(4)
B1 C41 C42 C43 177.0(3)
F42 C42 C43 F43 1.7(4)
C41 C42 C43 F43 -178.5(3)
F42 C42 C43 C44 -178.5(3)
C41 C42 C43 C44 1.3(5)
F43 C43 C44 F44 2.6(5)
C42 C43 C44 F44 -177.3(3)
F43 C43 C44 C45 -176.9(3)
C42 C43 C44 C45 3.3(5)
F44 C44 C45 F45 -2.5(5)
C43 C44 C45 F45 177.0(3)
F44 C44 C45 C46 176.6(3)
C43 C44 C45 C46 -3.9(5)
C42 C41 C46 F46 -176.2(3)
B1 C41 C46 F46 2.0(5)
C42 C41 C46 C45 4.0(5)
B1 C41 C46 C45 -177.8(3)
F45 C45 C46 F46 -0.5(4)
C44 C45 C46 F46 -179.6(3)
F45 C45 C46 C41 179.2(3)
C44 C45 C46 C41 0.1(5)
S1 O1 B1 C31 -162.5(2)
S1 O1 B1 C41 -45.2(4)
S1 O1 B1 C1 77.7(3)
C36 C31 B1 O1 12.6(4)
C32 C31 B1 O1 -168.7(2)
C36 C31 B1 C41 -106.6(3)
C32 C31 B1 C41 72.1(3)
C36 C31 B1 C1 127.1(3)
C32 C31 B1 C1 -54.2(4)
C46 C41 B1 O1 134.3(3)
C42 C41 B1 O1 -47.7(4)
C46 C41 B1 C31 -109.5(3)
C42 C41 B1 C31 68.6(3)
C46 C41 B1 C1 16.4(4)
C42 C41 B1 C1 -165.5(3)
C2 C1 B1 O1 -59.7(3)
P1 C1 B1 O1 57.2(3)
C2 C1 B1 C31 -175.1(2)
P1 C1 B1 C31 -58.1(3)
C2 C1 B1 C41 61.6(3)
P1 C1 B1 C41 178.5(2)
